data_7111624
loop_
_publ_author_name
'Takashima, Yohei'
'Bonneau, Charlotte'
'Furukawa, Shuhei'
'Kondo, Mio'
'Matsuda, Ryotaro'
'Kitagawa, Susumu'

_publ_section_title
;
 Periodic molecular boxes in entangled enantiomorphic lcy nets
;
_journal_issue 23
_journal_name_full 'Chemical Communications'
_journal_page_first 4142
_journal_page_last 4144
_journal_paper_doi 10.1039/c002924f
_journal_volume 46
_journal_year 2010
_chemical_formula_sum 'C19 H9 O15 S3 Zn4'
_chemical_formula_weight 834.92
_chemical_name_systematic
;
?
;
_space_group_IT_number 205
_symmetry_cell_setting cubic
_symmetry_Int_Tables_number 205
_symmetry_space_group_name_Hall '-P 2ac 2ab 3'
_symmetry_space_group_name_H-M 'P a -3'
_atom_sites_solution_hydrogens geom
_atom_sites_solution_primary direct
_atom_sites_solution_secondary difmap
_audit_creation_date 2010-02-05T18:50:49-00:00
_audit_creation_method 'WinGX routine CIF_UPDATE'
_cell_angle_alpha 90
_cell_angle_beta 90
_cell_angle_gamma 90
_cell_formula_units_Z 8
_cell_length_a 19.025(3)
_cell_length_b 19.025(3)
_cell_length_c 19.025(3)
_cell_measurement_reflns_used 20294
_cell_measurement_temperature 123(2)
_cell_measurement_theta_max 27.4971
_cell_measurement_theta_min 3.0286
_cell_volume 6886.1(19)
_computing_cell_refinement 'CrystalClear (Rigaku Inc., 2008)'
_computing_data_collection 'CrystalClear (Rigaku Inc., 2008)'
_computing_data_reduction 'CrystalClear (Rigaku Inc., 2008)'
_computing_publication_material 'SHELXL-97 (Sheldrick, 1997)'
_computing_structure_refinement 'SHELXL-97 (Sheldrick, 1997)'
_computing_structure_solution SIR92
_diffrn_ambient_temperature 123(2)
_diffrn_detector_area_resol_mean 7.31
_diffrn_measured_fraction_theta_full 0.998
_diffrn_measured_fraction_theta_max 0.998
_diffrn_measurement_device_type 'Rigaku Saturn'
_diffrn_measurement_method \w
_diffrn_radiation_monochromator confocal
_diffrn_radiation_type MoK\a
_diffrn_radiation_wavelength 0.71069
_diffrn_reflns_av_R_equivalents 0.0624
_diffrn_reflns_av_unetI/netI 0.0235
_diffrn_reflns_limit_h_max 23
_diffrn_reflns_limit_h_min -24
_diffrn_reflns_limit_k_max 24
_diffrn_reflns_limit_k_min -23
_diffrn_reflns_limit_l_max 24
_diffrn_reflns_limit_l_min -23
_diffrn_reflns_number 54017
_diffrn_reflns_theta_full 27.5
_diffrn_reflns_theta_max 27.5
_diffrn_reflns_theta_min 3.03
_exptl_absorpt_coefficient_mu 2.994
_exptl_absorpt_correction_T_max 0.418
_exptl_absorpt_correction_T_min 0.358
_exptl_absorpt_correction_type multi-scan
_exptl_absorpt_process_details 'Jacobson, R. (1998) Private communication'
_exptl_crystal_colour colorless
_exptl_crystal_density_diffrn 1.611
_exptl_crystal_density_method 'not measured'
_exptl_crystal_description prism
_exptl_crystal_F_000 3288
_exptl_crystal_size_max 0.2
_exptl_crystal_size_mid 0.2
_exptl_crystal_size_min 0.2
_platon_squeeze_details
;
;
_refine_diff_density_max 2.624
_refine_diff_density_min -1.156
_refine_diff_density_rms 0.167
_refine_ls_extinction_coef 0.0030(4)
_refine_ls_extinction_expression Fc^*^=kFc[1+0.001xFc^2^\l^3^/sin(2\q)]^-1/4^
_refine_ls_extinction_method SHELXL
_refine_ls_goodness_of_fit_ref 1.061
_refine_ls_hydrogen_treatment constr
_refine_ls_matrix_type full
_refine_ls_number_parameters 138
_refine_ls_number_reflns 2643
_refine_ls_number_restraints 12
_refine_ls_restrained_S_all 1.063
_refine_ls_R_factor_all 0.0593
_refine_ls_R_factor_gt 0.0578
_refine_ls_shift/su_max 0
_refine_ls_shift/su_mean 0
_refine_ls_structure_factor_coef Fsqd
_refine_ls_weighting_details 'calc w=1/[\s^2^(Fo^2^)+(0.0923P)^2^+36.9661P] where P=(Fo^2^+2Fc^2^)/3'
_refine_ls_weighting_scheme calc
_refine_ls_wR_factor_gt 0.1618
_refine_ls_wR_factor_ref 0.1633
_reflns_number_gt 2552
_reflns_number_total 2643
_reflns_threshold_expression >2sigma(I)
_cod_data_source_file c002924fsup1.cif
_cod_data_source_block thiophene
_cod_original_sg_symbol_Hall '-P 2ac 2ab '
_cod_database_code 7111624

loop_
_symmetry_equiv_pos_as_xyz
'x, y, z'
'-x+1/2, -y, z+1/2'
'x+1/2, -y+1/2, -z'
'-x, y+1/2, -z+1/2'
'z, x, y'
'y, z, x'
'-z+1/2, -x, y+1/2'
'-y, z+1/2, -x+1/2'
'z+1/2, -x+1/2, -y'
'-y+1/2, -z, x+1/2'
'-z, x+1/2, -y+1/2'
'y+1/2, -z+1/2, -x'
'-x, -y, -z'
'x-1/2, y, -z-1/2'
'-x-1/2, y-1/2, z'
'x, -y-1/2, z-1/2'
'-z, -x, -y'
'-y, -z, -x'
'z-1/2, x, -y-1/2'
'y, -z-1/2, x-1/2'
'-z-1/2, x-1/2, y'
'y-1/2, z, -x-1/2'
'z, -x-1/2, y-1/2'
'-y-1/2, z-1/2, x'

loop_
_atom_site_label
_atom_site_type_symbol
_atom_site_fract_x
_atom_site_fract_y
_atom_site_fract_z
_atom_site_U_iso_or_equiv
_atom_site_adp_type
_atom_site_occupancy
_atom_site_symmetry_multiplicity
_atom_site_calc_flag
_atom_site_refinement_flags
_atom_site_disorder_assembly
_atom_site_disorder_group
Zn1 Zn 0.23627(3) 0.23627(3) 0.23627(3) 0.0232(3) Uani 1 3 d S . .
Zn2 Zn 0.18259(3) 0.07751(3) 0.20033(3) 0.0212(2) Uani 1 1 d . . .
S1 S 0.24873(9) 0.00846(7) 0.42938(7) 0.0406(4) Uani 1 1 d . . .
O2 O 0.2330(2) 0.06956(19) 0.29053(17) 0.0318(8) Uani 1 1 d . A .
O5 O 0.2262(2) 0.01640(19) 0.13104(18) 0.0341(8) Uani 1 1 d . A .
O4 O 0.0922(2) 0.0399(2) 0.2295(3) 0.0596(15) Uani 1 1 d . A .
C5 C 0.2521(3) 0.0267(3) 0.5175(3) 0.0375(12) Uani 1 1 d . . .
O3 O 0.2129(3) 0.18049(19) 0.32488(18) 0.0390(9) Uani 1 1 d . A .
O7 O 0.0836(4) 0.0836(4) 0.0836(4) 0.095(4) Uani 1 3 d S . .
C3 C 0.2291(4) 0.1351(3) 0.4699(3) 0.0499(17) Uani 1 1 d . . .
H3 H 0.2195 0.1841 0.4697 0.06 Uiso 1 1 calc R . .
O1 O 0.17493(16) 0.17493(16) 0.17493(16) 0.0196(10) Uani 1 3 d S A .
C1 C 0.2258(3) 0.1172(2) 0.3362(2) 0.0273(9) Uani 1 1 d . . .
C2 C 0.2335(3) 0.0955(3) 0.4105(2) 0.0330(11) Uani 1 1 d . A .
C4 C 0.2404(4) 0.0960(3) 0.5318(3) 0.0475(16) Uani 1 1 d . . .
H4 H 0.2399 0.1154 0.5778 0.057 Uiso 1 1 calc R . .
C6 C 0.2331(3) 0.0314(3) 0.0671(3) 0.0358(12) Uani 1 1 d . . .
O6 O 0.306(2) 0.2906(13) 0.307(2) 0.058(6) Uani 0.33 1 d PU A -1
C7 C 0.3638(7) 0.2602(7) 0.3289(7) 0.024(3) Uani 0.33 1 d PU A -1
H7A H 0.3522 0.2226 0.3622 0.037 Uiso 0.33 1 calc PR A -1
H7B H 0.3938 0.295 0.3522 0.037 Uiso 0.33 1 calc PR A -1
H7C H 0.3888 0.2403 0.2885 0.037 Uiso 0.33 1 calc PR A -1

loop_
_atom_site_aniso_label
_atom_site_aniso_U_11
_atom_site_aniso_U_22
_atom_site_aniso_U_33
_atom_site_aniso_U_23
_atom_site_aniso_U_13
_atom_site_aniso_U_12
Zn1 0.0232(3) 0.0232(3) 0.0232(3) 0.00221(19) 0.00221(19) 0.00221(19)
Zn2 0.0232(3) 0.0219(3) 0.0186(3) 0.00196(18) 0.00183(18) 0.00488(18)
S1 0.0756(10) 0.0243(6) 0.0218(6) -0.0003(4) -0.0111(6) 0.0125(6)
O2 0.046(2) 0.0323(18) 0.0169(15) -0.0009(13) -0.0046(14) 0.0147(15)
O5 0.048(2) 0.0331(18) 0.0215(16) -0.0064(14) -0.0006(15) 0.0135(16)
O4 0.027(2) 0.035(2) 0.117(5) 0.026(3) 0.013(2) -0.0005(17)
C5 0.062(3) 0.029(2) 0.022(2) 0.0040(19) -0.003(2) 0.010(2)
O3 0.072(3) 0.0248(17) 0.0201(16) 0.0032(13) -0.0019(17) 0.0075(18)
O7 0.095(4) 0.095(4) 0.095(4) -0.017(4) -0.017(4) -0.017(4)
C3 0.099(5) 0.030(3) 0.021(2) -0.002(2) -0.004(3) 0.019(3)
O1 0.0196(10) 0.0196(10) 0.0196(10) 0.0041(12) 0.0041(12) 0.0041(12)
C1 0.040(3) 0.022(2) 0.020(2) 0.0023(16) -0.0006(18) 0.0025(18)
C2 0.058(3) 0.023(2) 0.018(2) 0.0030(17) -0.002(2) 0.008(2)
C4 0.090(5) 0.030(3) 0.022(2) -0.001(2) -0.005(3) 0.016(3)
C6 0.051(3) 0.030(2) 0.027(2) -0.007(2) 0.003(2) 0.010(2)
O6 0.059(7) 0.057(7) 0.058(7) -0.007(5) -0.002(4) -0.006(5)
C7 0.021(4) 0.033(4) 0.019(4) 0.000(4) -0.017(3) -0.001(4)

loop_
_atom_type_symbol
_atom_type_description
_atom_type_scat_dispersion_real
_atom_type_scat_dispersion_imag
_atom_type_scat_source
C C 0.0033 0.0016 'International Tables Vol C Tables 4.2.6.8 and 6.1.1.4'
H H 0 0 'International Tables Vol C Tables 4.2.6.8 and 6.1.1.4'
O O 0.0106 0.006 'International Tables Vol C Tables 4.2.6.8 and 6.1.1.4'
S S 0.1246 0.1234 'International Tables Vol C Tables 4.2.6.8 and 6.1.1.4'
Zn Zn 0.2839 1.4301 'International Tables Vol C Tables 4.2.6.8 and 6.1.1.4'

loop_
_geom_angle_atom_site_label_1
_geom_angle_atom_site_label_2
_geom_angle_atom_site_label_3
_geom_angle
_geom_angle_site_symmetry_1
_geom_angle_site_symmetry_3
O1 Zn1 O3 92.91(12) . .
O1 Zn1 O3 92.91(12) . 6
O3 Zn1 O3 119.75(2) . 6
O1 Zn1 O3 92.91(12) . 5
O3 Zn1 O3 119.75(2) . 5
O3 Zn1 O3 119.75(2) 6 5
O1 Zn1 O6 173.3(8) . 6
O3 Zn1 O6 85.7(16) . 6
O3 Zn1 O6 82.2(12) 6 6
O3 Zn1 O6 93.4(9) 5 6
O1 Zn1 O6 173.3(8) . .
O3 Zn1 O6 82.2(12) . .
O3 Zn1 O6 93.4(9) 6 .
O3 Zn1 O6 85.7(16) 5 .
O6 Zn1 O6 11.5(13) 6 .
O1 Zn1 O6 173.3(8) . 5
O3 Zn1 O6 93.4(9) . 5
O3 Zn1 O6 85.7(16) 6 5
O3 Zn1 O6 82.2(12) 5 5
O6 Zn1 O6 11.5(13) 6 5
O6 Zn1 O6 11.5(13) . 5
O1 Zn2 O5 116.03(13) . .
O1 Zn2 O4 111.12(14) . .
O5 Zn2 O4 110.5(2) . .
O1 Zn2 O2 109.26(18) . .
O5 Zn2 O2 109.72(15) . .
O4 Zn2 O2 98.8(2) . .
O1 Zn2 Zn2 36.37(8) . 6
O5 Zn2 Zn2 130.80(11) . 6
O4 Zn2 Zn2 74.80(13) . 6
O2 Zn2 Zn2 117.84(10) . 6
O1 Zn2 Zn2 36.37(8) . 5
O5 Zn2 Zn2 80.07(11) . 5
O4 Zn2 Zn2 123.40(15) . 5
O2 Zn2 Zn2 130.85(12) . 5
Zn2 Zn2 Zn2 60 6 5
C5 S1 C2 90.9(2) . .
C1 O2 Zn2 119.4(3) . .
C6 O5 Zn2 124.4(3) . .
C6 O4 Zn2 132.1(4) 6 .
C4 C5 C6 128.7(5) . 2
C4 C5 S1 112.7(4) . .
C6 C5 S1 118.7(4) 2 .
C1 O3 Zn1 127.0(3) . .
C2 C3 C4 113.1(5) . .
C2 C3 H3 123.5 . .
C4 C3 H3 123.5 . .
Zn2 O1 Zn2 107.27(16) 6 .
Zn2 O1 Zn2 107.27(16) 6 5
Zn2 O1 Zn2 107.27(16) . 5
Zn2 O1 Zn1 111.59(15) 6 .
Zn2 O1 Zn1 111.59(15) . .
Zn2 O1 Zn1 111.59(15) 5 .
O3 C1 O2 126.5(4) . .
O3 C1 C2 116.9(4) . .
O2 C1 C2 116.5(4) . .
C3 C2 C1 129.2(5) . .
C3 C2 S1 111.7(4) . .
C1 C2 S1 119.0(4) . .
C5 C4 C3 111.6(5) . .
C5 C4 H4 124.2 . .
C3 C4 H4 124.2 . .
O5 C6 O4 126.7(5) . 5
O5 C6 C5 117.8(5) . 2_554
O4 C6 C5 115.5(5) 5 2_554
C7 O6 Zn1 120(2) . .

loop_
_geom_bond_atom_site_label_1
_geom_bond_atom_site_label_2
_geom_bond_distance
_geom_bond_site_symmetry_2
Zn1 O1 2.021(5) .
Zn1 O3 2.041(4) .
Zn1 O3 2.041(4) 6
Zn1 O3 2.041(4) 5
Zn1 O6 2.157(11) 6
Zn1 O6 2.157(11) .
Zn1 O6 2.157(11) 5
Zn2 O1 1.921(2) .
Zn2 O5 1.943(3) .
Zn2 O4 1.944(4) .
Zn2 O2 1.971(3) .
Zn2 Zn2 3.0939(9) 6
Zn2 Zn2 3.0939(10) 5
S1 C5 1.713(5) .
S1 C2 1.719(5) .
O2 C1 1.262(6) .
O5 C6 1.256(6) .
O4 C6 1.269(7) 6
C5 C4 1.364(8) .
C5 C6 1.482(7) 2
O3 C1 1.248(6) .
C3 C2 1.361(7) .
C3 C4 1.410(7) .
C3 H3 0.95 .
O1 Zn2 1.921(2) 6
O1 Zn2 1.921(2) 5
C1 C2 1.480(6) .
C4 H4 0.95 .
C6 O4 1.269(7) 5
C6 C5 1.482(7) 2_554
O6 C7 1.31(4) .
C7 H7A 0.98 .
C7 H7B 0.98 .
C7 H7C 0.98 .

loop_
_platon_squeeze_void_nr
_platon_squeeze_void_average_x
_platon_squeeze_void_average_y
_platon_squeeze_void_average_z
_platon_squeeze_void_volume
_platon_squeeze_void_count_electrons
_platon_squeeze_void_content
1 0.000 0.000 0.000 186 6 ' '
2 -0.001 0.000 0.500 213 5 ' '
3 -0.001 0.500 0.000 213 5 ' '
4 0.000 0.500 0.500 186 6 ' '
5 0.499 0.000 1.000 213 5 ' '
6 0.499 0.500 0.500 213 5 ' '
7 0.500 0.000 0.500 186 6 ' '
8 0.500 0.500 0.000 186 6 ' '
